data_4077909
loop_
_publ_author_name
'Savjani, Nicky'
'Bew, Sean P.'
'Hughes, David L.'
'Lancaster, Simon J.'
'Bochmann, Manfred'

_publ_section_title
;
 Reactivity of &#x201C;Ligand-Free&#x201D; Au+: C--H and C--C Activation
 versus \p Coordination
;
_journal_issue 7
_journal_name_full Organometallics
_journal_page_first 2534
_journal_paper_doi 10.1021/om201035v
_journal_volume 31
_journal_year 2012
_chemical_formula_moiety 'C16 H25 S, Sb F6, 0.5(C H2 Cl2)'
_chemical_formula_structural '[Me5C6-CH2-cyclo-SC4H8][SbF6].0.5(CH2Cl2)'
_chemical_formula_sum 'C16.5 H26 Cl F6 S Sb'
_chemical_formula_weight 527.63
_chemical_name_systematic
;
 ?
;
_space_group_IT_number 2
_symmetry_cell_setting triclinic
_symmetry_space_group_name_Hall '-P 1'
_symmetry_space_group_name_H-M 'P -1'
_atom_sites_solution_hydrogens geom
_atom_sites_solution_primary direct
_atom_sites_solution_secondary difmap
_audit_creation_method 'SHELXL-97 and CrysAlisPro RED'
_cell_angle_alpha 66.587(3)
_cell_angle_beta 88.441(2)
_cell_angle_gamma 86.652(2)
_cell_formula_units_Z 2
_cell_length_a 8.6200(3)
_cell_length_b 11.0278(3)
_cell_length_c 11.6892(4)
_cell_measurement_reflns_used 14664
_cell_measurement_temperature 140(1)
_cell_measurement_theta_max 32.5341
_cell_measurement_theta_min 3.5126
_cell_volume 1017.93(6)
_computing_cell_refinement
;
 CrysAlisPro RED, Oxford Diffraction Ltd., Version 1.171.32.24 
;
_computing_data_collection
;
 CrysAlisPro CCD, Oxford Diffraction Ltd., Version 1.171.32.24 
;
_computing_data_reduction
;
 CrysAlisPro RED, Oxford Diffraction Ltd., Version 1.171.32.24
;
_computing_molecular_graphics 'ORTEP (Johnson, 1976 and Farrugia, 1997)'
_computing_publication_material 'SHELXL-97 (Sheldrick, 2008) and WINGX (Farrugia, 1999)'
_computing_structure_refinement 'SHELXL-97 (Sheldrick, 2008)'
_computing_structure_solution 'SHELXS-97 (Sheldrick, 2008)'
_diffrn_ambient_temperature 140(1)
_diffrn_detector_area_resol_mean 16.0050
_diffrn_measured_fraction_theta_full 0.997
_diffrn_measured_fraction_theta_max 0.997
_diffrn_measurement_device_type 'Oxford Diffraction Xcalibur 3/CCD'
_diffrn_measurement_method 'Thin slice \f and \w scans'
_diffrn_radiation_monochromator graphite
_diffrn_radiation_source 'Enhance (Mo) X-ray Source'
_diffrn_radiation_type Mo-K\a
_diffrn_radiation_wavelength 0.71073
_diffrn_reflns_av_R_equivalents 0.0321
_diffrn_reflns_av_sigmaI/netI 0.0274
_diffrn_reflns_limit_h_max 12
_diffrn_reflns_limit_h_min -12
_diffrn_reflns_limit_k_max 15
_diffrn_reflns_limit_k_min -15
_diffrn_reflns_limit_l_max 16
_diffrn_reflns_limit_l_min -16
_diffrn_reflns_number 20819
_diffrn_reflns_theta_full 30.00
_diffrn_reflns_theta_max 30.00
_diffrn_reflns_theta_min 3.52
_exptl_absorpt_coefficient_mu 1.640
_exptl_absorpt_correction_T_max 1.067
_exptl_absorpt_correction_T_min 0.92
_exptl_absorpt_correction_type multi-scan
_exptl_absorpt_process_details
;
 CrysAlisPro RED, Oxford Diffraction Ltd., Version 1.171.32.24 
 Empirical absorption correction using spherical harmonics,
  implemented in SCALE3 ABSPACK scaling algorithm.
;
_exptl_crystal_colour colourless
_exptl_crystal_density_diffrn 1.721
_exptl_crystal_density_method 'not measured'
_exptl_crystal_description plate
_exptl_crystal_F_000 526
_exptl_crystal_size_max 0.33
_exptl_crystal_size_mid 0.22
_exptl_crystal_size_min 0.09
_refine_diff_density_max 0.862
_refine_diff_density_min -0.533
_refine_diff_density_rms 0.071
_refine_ls_extinction_method none
_refine_ls_goodness_of_fit_ref 1.054
_refine_ls_hydrogen_treatment constr
_refine_ls_matrix_type full
_refine_ls_number_parameters 249
_refine_ls_number_reflns 5928
_refine_ls_number_restraints 0
_refine_ls_restrained_S_all 1.054
_refine_ls_R_factor_all 0.0253
_refine_ls_R_factor_gt 0.0214
_refine_ls_shift/su_max 0.000
_refine_ls_shift/su_mean 0.000
_refine_ls_structure_factor_coef Fsqd
_refine_ls_weighting_details 'calc w=1/[\s^2^(Fo^2^)+(0.0342P)^2^+0.0000P] where P=(Fo^2^+2Fc^2^)/3'
_refine_ls_weighting_scheme calc
_refine_ls_wR_factor_gt 0.0560
_refine_ls_wR_factor_ref 0.0566
_reflns_number_gt 5334
_reflns_number_total 5928
_reflns_threshold_expression I>2sigma(I)
_cod_data_source_file om201035v_si_002.cif
_cod_data_source_block nickys22
_cod_depositor_comments
;
The following automatic conversions were performed:

'_symmetry_cell_setting' value 'Triclinic' changed to 'triclinic'
according to /home/saulius/struct/CIF-dictionaries/cif_core.dic
dictionary named 'cif_core.dic' version 2.4.1 from 2010-06-29.

Automatic conversion script
Id: cif_fix_values 1715 2011-07-08 13:25:40Z adriana 
;
_cod_original_sg_symbol_H-M P-1
_cod_original_formula_sum 'C16.50 H26 Cl F6 S Sb'
_cod_database_code 4077909

loop_
_symmetry_equiv_pos_as_xyz
'x, y, z'
'-x, -y, -z'

loop_
_atom_site_label
_atom_site_type_symbol
_atom_site_fract_x
_atom_site_fract_y
_atom_site_fract_z
_atom_site_U_iso_or_equiv
_atom_site_adp_type
_atom_site_occupancy
_atom_site_symmetry_multiplicity
_atom_site_calc_flag
_atom_site_refinement_flags
C1 C 0.63814(17) 0.60849(15) 0.85999(14) 0.0189(3) Uani 1 1 d .
C2 C 0.72686(18) 0.50326(16) 0.94757(15) 0.0206(3) Uani 1 1 d .
C3 C 0.75935(19) 0.50579(17) 1.06335(15) 0.0232(3) Uani 1 1 d .
C4 C 0.7024(2) 0.61332(18) 1.09087(16) 0.0256(3) Uani 1 1 d .
C5 C 0.6148(2) 0.71815(18) 1.00244(17) 0.0269(3) Uani 1 1 d .
C6 C 0.58100(18) 0.71559(16) 0.88711(16) 0.0223(3) Uani 1 1 d .
C11 C 0.60898(18) 0.60636(17) 0.73422(15) 0.0208(3) Uani 1 1 d .
H11A H 0.5285 0.6730 0.6911 0.025 Uiso 1 1 calc R
H11B H 0.5739 0.5206 0.7447 0.025 Uiso 1 1 calc R
S12 S 0.78884(4) 0.63940(4) 0.64239(4) 0.01921(8) Uani 1 1 d .
C13 C 0.81264(19) 0.81215(16) 0.60944(16) 0.0238(3) Uani 1 1 d .
H13A H 0.7803 0.8321 0.6805 0.029 Uiso 1 1 calc R
H13B H 0.9205 0.8335 0.5906 0.029 Uiso 1 1 calc R
C14 C 0.7107(2) 0.89041(17) 0.49750(17) 0.0268(3) Uani 1 1 d .
H14A H 0.7436 0.9804 0.4570 0.032 Uiso 1 1 calc R
H14B H 0.6031 0.8933 0.5232 0.032 Uiso 1 1 calc R
C15 C 0.72873(19) 0.81957(17) 0.40895(15) 0.0247(3) Uani 1 1 d .
H15A H 0.8270 0.8394 0.3646 0.030 Uiso 1 1 calc R
H15B H 0.6455 0.8493 0.3482 0.030 Uiso 1 1 calc R
C16 C 0.72316(19) 0.67014(16) 0.48548(14) 0.0220(3) Uani 1 1 d .
H16A H 0.7907 0.6218 0.4486 0.026 Uiso 1 1 calc R
H16B H 0.6181 0.6420 0.4882 0.026 Uiso 1 1 calc R
C21 C 0.7879(2) 0.38617(17) 0.92019(17) 0.0298(4) Uani 1 1 d .
H21A H 0.8972 0.3930 0.9022 0.045 Uiso 1 1 calc R
H21B H 0.7343 0.3854 0.8496 0.045 Uiso 1 1 calc R
H21C H 0.7710 0.3058 0.9914 0.045 Uiso 1 1 calc R
C31 C 0.8583(2) 0.3942(2) 1.15676(18) 0.0352(4) Uani 1 1 d .
H31A H 0.7983 0.3173 1.1936 0.053 Uiso 1 1 calc R
H31B H 0.8919 0.4207 1.2207 0.053 Uiso 1 1 calc R
H31C H 0.9474 0.3740 1.1152 0.053 Uiso 1 1 calc R
C41 C 0.7338(3) 0.6154(2) 1.21688(18) 0.0385(5) Uani 1 1 d .
H41A H 0.7484 0.5263 1.2777 0.058 Uiso 1 1 calc R
H41B H 0.6471 0.6589 1.2409 0.058 Uiso 1 1 calc R
H41C H 0.8258 0.6623 1.2120 0.058 Uiso 1 1 calc R
C51 C 0.5596(3) 0.8374(2) 1.0292(2) 0.0427(5) Uani 1 1 d .
H51A H 0.5594 0.9154 0.9533 0.064 Uiso 1 1 calc R
H51B H 0.6280 0.8470 1.0881 0.064 Uiso 1 1 calc R
H51C H 0.4562 0.8252 1.0632 0.064 Uiso 1 1 calc R
C61 C 0.4813(2) 0.82991(18) 0.79564(18) 0.0313(4) Uani 1 1 d .
H61A H 0.3890 0.8445 0.8372 0.047 Uiso 1 1 calc R
H61B H 0.4531 0.8087 0.7271 0.047 Uiso 1 1 calc R
H61C H 0.5390 0.9085 0.7650 0.047 Uiso 1 1 calc R
Sb Sb 0.223098(11) 0.764771(10) 0.390868(9) 0.01883(4) Uani 1 1 d .
F1 F 0.34671(15) 0.88169(13) 0.26848(13) 0.0497(3) Uani 1 1 d .
F2 F 0.35467(14) 0.76820(14) 0.51426(12) 0.0455(3) Uani 1 1 d .
F3 F 0.10230(12) 0.90647(11) 0.40216(11) 0.0341(2) Uani 1 1 d .
F4 F 0.09993(14) 0.64645(12) 0.51490(12) 0.0424(3) Uani 1 1 d .
F5 F 0.09037(14) 0.75703(14) 0.27122(12) 0.0437(3) Uani 1 1 d .
F6 F 0.34774(13) 0.62282(11) 0.38235(12) 0.0378(3) Uani 1 1 d .
C9 C 0.0479(7) 1.0084(14) 0.9952(8) 0.142(5) Uani 0.50 1 d P
H9A H 0.0769 1.0927 0.9323 0.171 Uiso 0.50 1 calc PR
H9B H 0.1393 0.9633 1.0433 0.171 Uiso 0.50 1 calc PR
Cl91 Cl -0.1005(3) 1.03223(19) 1.0936(2) 0.1004(8) Uani 0.50 1 d P
Cl92 Cl -0.0305(4) 0.9122(3) 0.9259(3) 0.1308(10) Uani 0.50 1 d P

loop_
_atom_site_aniso_label
_atom_site_aniso_U_11
_atom_site_aniso_U_22
_atom_site_aniso_U_33
_atom_site_aniso_U_23
_atom_site_aniso_U_13
_atom_site_aniso_U_12
C1 0.0212(7) 0.0215(7) 0.0161(7) -0.0095(6) 0.0036(5) -0.0043(6)
C2 0.0253(7) 0.0200(7) 0.0172(7) -0.0081(6) 0.0047(6) -0.0041(6)
C3 0.0247(7) 0.0268(8) 0.0173(8) -0.0075(6) 0.0029(6) -0.0059(6)
C4 0.0307(8) 0.0310(9) 0.0195(8) -0.0139(7) 0.0043(6) -0.0107(7)
C5 0.0331(9) 0.0266(8) 0.0272(9) -0.0172(7) 0.0065(7) -0.0049(7)
C6 0.0232(7) 0.0224(7) 0.0237(8) -0.0117(6) 0.0043(6) -0.0022(6)
C11 0.0195(7) 0.0254(8) 0.0201(8) -0.0115(6) 0.0032(6) -0.0041(6)
S12 0.01934(17) 0.02368(18) 0.01504(18) -0.00836(14) -0.00026(13) 0.00049(14)
C13 0.0249(8) 0.0267(8) 0.0231(8) -0.0127(7) 0.0017(6) -0.0085(6)
C14 0.0310(8) 0.0206(8) 0.0270(9) -0.0073(7) -0.0016(7) -0.0025(6)
C15 0.0247(8) 0.0277(8) 0.0185(8) -0.0054(6) -0.0027(6) -0.0020(6)
C16 0.0248(7) 0.0272(8) 0.0159(7) -0.0110(6) -0.0018(6) 0.0009(6)
C21 0.0444(10) 0.0212(8) 0.0228(9) -0.0084(7) 0.0027(7) 0.0020(7)
C31 0.0398(10) 0.0364(10) 0.0243(9) -0.0067(8) -0.0054(8) -0.0002(8)
C41 0.0523(12) 0.0463(12) 0.0250(10) -0.0217(9) 0.0012(8) -0.0119(10)
C51 0.0612(14) 0.0377(11) 0.0416(12) -0.0297(10) 0.0042(10) 0.0002(10)
C61 0.0376(10) 0.0276(9) 0.0292(9) -0.0130(7) 0.0024(7) 0.0065(7)
Sb 0.01796(5) 0.01993(6) 0.02004(6) -0.00950(4) 0.00073(4) -0.00105(3)
F1 0.0493(7) 0.0377(7) 0.0511(8) -0.0063(6) 0.0240(6) -0.0117(6)
F2 0.0336(6) 0.0656(9) 0.0484(8) -0.0346(7) -0.0171(5) 0.0061(6)
F3 0.0303(5) 0.0304(6) 0.0492(7) -0.0249(5) -0.0015(5) 0.0053(4)
F4 0.0383(6) 0.0369(6) 0.0418(7) -0.0052(5) 0.0166(5) -0.0078(5)
F5 0.0428(7) 0.0561(8) 0.0445(7) -0.0333(6) -0.0175(5) 0.0069(6)
F6 0.0368(6) 0.0312(6) 0.0485(7) -0.0205(5) 0.0024(5) 0.0092(5)
C9 0.045(4) 0.225(12) 0.065(5) 0.033(6) 0.019(4) 0.028(6)
Cl91 0.1087(16) 0.0622(11) 0.0917(14) 0.0029(10) 0.0140(12) 0.0428(11)
Cl92 0.155(2) 0.0845(16) 0.134(2) -0.0317(15) -0.050(2) 0.0726(17)

loop_
_atom_type_symbol
_atom_type_description
_atom_type_scat_dispersion_real
_atom_type_scat_dispersion_imag
_atom_type_scat_source
C C 0.0033 0.0016 'International Tables Vol C Tables 4.2.6.8 and 6.1.1.4'
H H 0.0000 0.0000 'International Tables Vol C Tables 4.2.6.8 and 6.1.1.4'
F F 0.0171 0.0103 'International Tables Vol C Tables 4.2.6.8 and 6.1.1.4'
S S 0.1246 0.1234 'International Tables Vol C Tables 4.2.6.8 and 6.1.1.4'
Sb Sb -0.5866 1.5461 'International Tables Vol C Tables 4.2.6.8 and 6.1.1.4'
Cl Cl 0.1484 0.1585 'International Tables Vol C Tables 4.2.6.8 and 6.1.1.4'

loop_
_geom_angle_atom_site_label_1
_geom_angle_atom_site_label_2
_geom_angle_atom_site_label_3
_geom_angle
_geom_angle_site_symmetry_1
_geom_angle_site_symmetry_3
C6 C1 C2 120.88(15) . .
C6 C1 C11 120.21(14) . .
C2 C1 C11 118.88(14) . .
C3 C2 C1 119.62(15) . .
C3 C2 C21 118.88(15) . .
C1 C2 C21 121.50(15) . .
C2 C3 C4 119.69(15) . .
C2 C3 C31 119.77(16) . .
C4 C3 C31 120.53(16) . .
C5 C4 C3 120.18(16) . .
C5 C4 C41 119.76(17) . .
C3 C4 C41 120.05(17) . .
C6 C5 C4 120.35(16) . .
C6 C5 C51 119.20(17) . .
C4 C5 C51 120.42(17) . .
C5 C6 C1 119.27(15) . .
C5 C6 C61 118.38(15) . .
C1 C6 C61 122.35(15) . .
C1 C11 S12 109.35(11) . .
C1 C11 H11A 109.8 . .
S12 C11 H11A 109.8 . .
C1 C11 H11B 109.8 . .
S12 C11 H11B 109.8 . .
H11A C11 H11B 108.3 . .
C13 S12 C16 94.64(8) . .
C13 S12 C11 102.40(8) . .
C16 S12 C11 103.16(7) . .
C14 C13 S12 106.05(12) . .
C14 C13 H13A 110.5 . .
S12 C13 H13A 110.5 . .
C14 C13 H13B 110.5 . .
S12 C13 H13B 110.5 . .
H13A C13 H13B 108.7 . .
C13 C14 C15 106.62(14) . .
C13 C14 H14A 110.4 . .
C15 C14 H14A 110.4 . .
C13 C14 H14B 110.4 . .
C15 C14 H14B 110.4 . .
H14A C14 H14B 108.6 . .
C14 C15 C16 108.61(13) . .
C14 C15 H15A 110.0 . .
C16 C15 H15A 110.0 . .
C14 C15 H15B 110.0 . .
C16 C15 H15B 110.0 . .
H15A C15 H15B 108.3 . .
C15 C16 S12 106.76(11) . .
C15 C16 H16A 110.4 . .
S12 C16 H16A 110.4 . .
C15 C16 H16B 110.4 . .
S12 C16 H16B 110.4 . .
H16A C16 H16B 108.6 . .
C2 C21 H21A 109.5 . .
C2 C21 H21B 109.5 . .
H21A C21 H21B 109.5 . .
C2 C21 H21C 109.5 . .
H21A C21 H21C 109.5 . .
H21B C21 H21C 109.5 . .
C3 C31 H31A 109.5 . .
C3 C31 H31B 109.5 . .
H31A C31 H31B 109.5 . .
C3 C31 H31C 109.5 . .
H31A C31 H31C 109.5 . .
H31B C31 H31C 109.5 . .
C4 C41 H41A 109.5 . .
C4 C41 H41B 109.5 . .
H41A C41 H41B 109.5 . .
C4 C41 H41C 109.5 . .
H41A C41 H41C 109.5 . .
H41B C41 H41C 109.5 . .
C5 C51 H51A 109.5 . .
C5 C51 H51B 109.5 . .
H51A C51 H51B 109.5 . .
C5 C51 H51C 109.5 . .
H51A C51 H51C 109.5 . .
H51B C51 H51C 109.5 . .
C6 C61 H61A 109.5 . .
C6 C61 H61B 109.5 . .
H61A C61 H61B 109.5 . .
C6 C61 H61C 109.5 . .
H61A C61 H61C 109.5 . .
H61B C61 H61C 109.5 . .
F1 Sb F5 91.39(7) . .
F1 Sb F2 90.05(7) . .
F5 Sb F2 178.45(6) . .
F1 Sb F4 179.56(6) . .
F5 Sb F4 88.98(6) . .
F2 Sb F4 89.58(6) . .
F1 Sb F3 90.68(6) . .
F5 Sb F3 91.04(5) . .
F2 Sb F3 89.50(5) . .
F4 Sb F3 89.55(5) . .
F1 Sb F6 89.24(6) . .
F5 Sb F6 90.35(5) . .
F2 Sb F6 89.11(6) . .
F4 Sb F6 90.52(5) . .
F3 Sb F6 178.61(5) . .
Cl92 C9 Cl91 105.8(4) . .
Cl92 C9 H9A 110.6 . .
Cl91 C9 H9A 110.6 . .
Cl92 C9 H9B 110.6 . .
Cl91 C9 H9B 110.6 . .
H9A C9 H9B 108.7 . .
Cl92 Cl91 C9 82.9(5) 2_577 2_577
Cl92 Cl91 C9 56.1(5) 2_577 .
C9 Cl91 C9 27.5(9) 2_577 .
Cl91 Cl92 C9 78.6(4) 2_577 2_577
Cl91 Cl92 C9 49.9(3) 2_577 .
C9 Cl92 C9 29.2(4) 2_577 .

loop_
_geom_bond_atom_site_label_1
_geom_bond_atom_site_label_2
_geom_bond_distance
_geom_bond_site_symmetry_2
C1 C6 1.400(2) .
C1 C2 1.405(2) .
C1 C11 1.508(2) .
C2 C3 1.401(2) .
C2 C21 1.512(2) .
C3 C4 1.406(2) .
C3 C31 1.515(2) .
C4 C5 1.402(3) .
C4 C41 1.514(2) .
C5 C6 1.399(2) .
C5 C51 1.517(2) .
C6 C61 1.524(2) .
C11 S12 1.8312(16) .
C11 H11A 0.9700 .
C11 H11B 0.9700 .
S12 C13 1.8104(17) .
S12 C16 1.8275(16) .
C13 C14 1.518(2) .
C13 H13A 0.9700 .
C13 H13B 0.9700 .
C14 C15 1.525(2) .
C14 H14A 0.9700 .
C14 H14B 0.9700 .
C15 C16 1.534(2) .
C15 H15A 0.9700 .
C15 H15B 0.9700 .
C16 H16A 0.9700 .
C16 H16B 0.9700 .
C21 H21A 0.9600 .
C21 H21B 0.9600 .
C21 H21C 0.9600 .
C31 H31A 0.9600 .
C31 H31B 0.9600 .
C31 H31C 0.9600 .
C41 H41A 0.9600 .
C41 H41B 0.9600 .
C41 H41C 0.9600 .
C51 H51A 0.9600 .
C51 H51B 0.9600 .
C51 H51C 0.9600 .
C61 H61A 0.9600 .
C61 H61B 0.9600 .
C61 H61C 0.9600 .
Sb F1 1.8591(12) .
Sb F5 1.8617(11) .
Sb F2 1.8723(12) .
Sb F4 1.8725(11) .
Sb F3 1.8735(10) .
Sb F6 1.8805(10) .
C9 Cl92 1.742(17) .
C9 Cl91 1.775(10) .
C9 H9A 0.9700 .
C9 H9B 0.9700 .
Cl91 Cl92 1.288(4) 2_577
Cl91 C9 1.344(14) 2_577
Cl92 Cl91 1.288(4) 2_577
Cl92 C9 1.503(16) 2_577

loop_
_geom_torsion_atom_site_label_1
_geom_torsion_atom_site_label_2
_geom_torsion_atom_site_label_3
_geom_torsion_atom_site_label_4
_geom_torsion
_geom_torsion_site_symmetry_4
C6 C1 C2 C3 -0.3(2) .
C11 C1 C2 C3 177.92(14) .
C6 C1 C2 C21 179.33(15) .
C11 C1 C2 C21 -2.4(2) .
C1 C2 C3 C4 0.2(2) .
C21 C2 C3 C4 -179.47(15) .
C1 C2 C3 C31 -178.48(15) .
C21 C2 C3 C31 1.8(2) .
C2 C3 C4 C5 -0.6(3) .
C31 C3 C4 C5 178.07(17) .
C2 C3 C4 C41 178.58(16) .
C31 C3 C4 C41 -2.7(3) .
C3 C4 C5 C6 1.1(3) .
C41 C4 C5 C6 -178.05(17) .
C3 C4 C5 C51 -177.13(17) .
C41 C4 C5 C51 3.7(3) .
C4 C5 C6 C1 -1.3(3) .
C51 C5 C6 C1 177.03(17) .
C4 C5 C6 C61 178.19(16) .
C51 C5 C6 C61 -3.5(3) .
C2 C1 C6 C5 0.9(2) .
C11 C1 C6 C5 -177.37(15) .
C2 C1 C6 C61 -178.56(16) .
C11 C1 C6 C61 3.2(2) .
C6 C1 C11 S12 106.11(15) .
C2 C1 C11 S12 -72.17(16) .
C1 C11 S12 C13 -69.83(12) .
C1 C11 S12 C16 -167.67(11) .
C16 S12 C13 C14 21.97(12) .
C11 S12 C13 C14 -82.61(12) .
S12 C13 C14 C15 -40.29(16) .
C13 C14 C15 C16 43.39(18) .
C14 C15 C16 S12 -26.19(16) .
C13 S12 C16 C15 2.27(12) .
C11 S12 C16 C15 106.17(12) .
Cl92 C9 Cl91 Cl92 -174.7(6) 2_577
Cl92 C9 Cl91 C9 -9.2(12) 2_577
Cl91 C9 Cl92 Cl91 174.2(7) 2_577
Cl91 C9 Cl92 C9 7.8(9) 2_577
